data_4029900
loop_
_publ_author_name
'Shalev, Ori'
'Biali, Silvio E.'

_publ_section_title
;
 Incorporation of Three or Two Distal Double Bonds at the Methylene
 Bridges of the Calix[4]arene Scaffold.
;
_journal_issue 18
_journal_name_full 'The Journal of organic chemistry'
_journal_page_first 8584
_journal_page_last 8591
_journal_paper_doi 10.1021/jo501177g
_journal_volume 79
_journal_year 2014
_chemical_formula_moiety 'C44 H50 O7, 2(C2 H3 N)'
_chemical_formula_sum 'C48 H56 N2 O7'
_chemical_formula_weight 772.95
_chemical_name_systematic
; 
 ? 
;
_space_group_IT_number 2
_symmetry_cell_setting triclinic
_symmetry_space_group_name_Hall '-P 1'
_symmetry_space_group_name_H-M 'P -1'
_atom_sites_solution_hydrogens geom
_atom_sites_solution_primary direct
_atom_sites_solution_secondary difmap
_audit_creation_method SHELXL-97
_cell_angle_alpha 71.031(2)
_cell_angle_beta 73.507(2)
_cell_angle_gamma 78.962(3)
_cell_formula_units_Z 1
_cell_length_a 9.731(3)
_cell_length_b 9.869(2)
_cell_length_c 12.300(2)
_cell_measurement_temperature 173(1)
_cell_volume 1064.7(4)
_computing_cell_refinement 'Bruker SMART'
_computing_data_collection 'Bruker SMART'
_computing_data_reduction 'Bruker SAINT'
_computing_molecular_graphics 'Bruker SHELXTL'
_computing_publication_material 'Bruker SHELXTL'
_computing_structure_refinement 'SHELXL-97 (Sheldrick, 1997)'
_computing_structure_solution 'SHELXS-97 (Sheldrick, 1990)'
_diffrn_ambient_temperature 173(1)
_diffrn_measured_fraction_theta_full 0.990
_diffrn_measured_fraction_theta_max 0.990
_diffrn_measurement_device_type 'CCD area detector'
_diffrn_measurement_method 'phi and omega scans'
_diffrn_radiation_monochromator graphite
_diffrn_radiation_source 'fine-focus sealed tube'
_diffrn_radiation_type MoK\a
_diffrn_radiation_wavelength 0.71073
_diffrn_reflns_av_R_equivalents 0.0334
_diffrn_reflns_av_sigmaI/netI 0.0424
_diffrn_reflns_limit_h_max 12
_diffrn_reflns_limit_h_min -12
_diffrn_reflns_limit_k_max 12
_diffrn_reflns_limit_k_min -12
_diffrn_reflns_limit_l_max 15
_diffrn_reflns_limit_l_min -15
_diffrn_reflns_number 11910
_diffrn_reflns_theta_full 27.00
_diffrn_reflns_theta_max 27.00
_diffrn_reflns_theta_min 2.41
_exptl_absorpt_coefficient_mu 0.080
_exptl_absorpt_correction_T_max 0.9942
_exptl_absorpt_correction_T_min 0.9679
_exptl_absorpt_correction_type multi-scan
_exptl_absorpt_process_details 'Bruker SADABS V2.05'
_exptl_crystal_colour colorless
_exptl_crystal_density_diffrn 1.206
_exptl_crystal_density_method 'not measured'
_exptl_crystal_description plate
_exptl_crystal_F_000 414
_exptl_crystal_size_max 0.41
_exptl_crystal_size_mid 0.31
_exptl_crystal_size_min 0.07
_refine_diff_density_max 0.478
_refine_diff_density_min -0.355
_refine_diff_density_rms 0.061
_refine_ls_extinction_method none
_refine_ls_goodness_of_fit_ref 1.239
_refine_ls_hydrogen_treatment mixed
_refine_ls_matrix_type full
_refine_ls_number_parameters 271
_refine_ls_number_reflns 4602
_refine_ls_number_restraints 0
_refine_ls_restrained_S_all 1.239
_refine_ls_R_factor_all 0.1035
_refine_ls_R_factor_gt 0.0943
_refine_ls_shift/su_max 0.000
_refine_ls_shift/su_mean 0.000
_refine_ls_structure_factor_coef Fsqd
_refine_ls_weighting_details 'calc w=1/[\s^2^(Fo^2^)+(0.0527P)^2^+1.4268P] where P=(Fo^2^+2Fc^2^)/3'
_refine_ls_weighting_scheme calc
_refine_ls_wR_factor_gt 0.1947
_refine_ls_wR_factor_ref 0.1997
_reflns_number_gt 4176
_reflns_number_total 4602
_reflns_threshold_expression >2sigma(I)
_cod_data_source_file jo501177g_si_001.cif
_cod_data_source_block orish2lm
_cod_depositor_comments
;
The following automatic conversions were performed:

'_symmetry_cell_setting' value 'Triclinic' changed to 'triclinic'
according to
/home/saulius/struct/COD-crude-data--automatic-downloads/rss-feeds/ACS/lib/dictionaries/cif_core.dic
dictionary named 'cif_core.dic' version 2.4.2 from 2011-04-26.

Automatic conversion script
Id: cif_fix_values 2281 2013-09-26 08:29:07Z andrius 

 Adding full bibliography for 4029900--4029902.cif.
;
_cod_original_cell_volume 1064.6(3)
_cod_original_sg_symbol_H-M P-1
_cod_database_code 4029900

loop_
_symmetry_equiv_pos_as_xyz
'x, y, z'
'-x, -y, -z'

loop_
_atom_site_label
_atom_site_type_symbol
_atom_site_fract_x
_atom_site_fract_y
_atom_site_fract_z
_atom_site_U_iso_or_equiv
_atom_site_adp_type
_atom_site_occupancy
_atom_site_symmetry_multiplicity
_atom_site_calc_flag
_atom_site_refinement_flags
_atom_site_disorder_assembly
_atom_site_disorder_group
C1 C 0.8572(3) 1.1510(3) 0.1280(2) 0.0223(6) Uani 1 1 d . . .
C2 C 0.7543(3) 1.2535(3) 0.0784(2) 0.0206(5) Uani 1 1 d . . .
C3 C 0.6091(3) 1.2470(3) 0.1339(2) 0.0217(6) Uani 1 1 d . . .
H3 H 0.5406 1.3206 0.1020 0.026 Uiso 1 1 calc R . .
C4 C 0.5605(3) 1.1365(3) 0.2345(2) 0.0202(5) Uani 1 1 d . . .
C5 C 0.6650(3) 1.0357(3) 0.2810(2) 0.0211(5) Uani 1 1 d . . .
H5 H 0.6350 0.9585 0.3494 0.025 Uiso 1 1 calc R . .
C6 C 0.8120(3) 1.0428(3) 0.2317(2) 0.0211(5) Uani 1 1 d . B .
C7 C 0.3981(3) 1.1337(3) 0.2938(2) 0.0234(6) Uani 1 1 d . . .
C8 C 0.3135(3) 1.1538(3) 0.2010(3) 0.0284(6) Uani 1 1 d . . .
H8A H 0.2108 1.1497 0.2397 0.043 Uiso 1 1 calc R . .
H8B H 0.3481 1.0770 0.1623 0.043 Uiso 1 1 calc R . .
H8C H 0.3274 1.2476 0.1417 0.043 Uiso 1 1 calc R . .
C9 C 0.3486(3) 1.2562(4) 0.3509(3) 0.0390(8) Uani 1 1 d . . .
H9A H 0.4036 1.2435 0.4097 0.058 Uiso 1 1 calc R . .
H9B H 0.2457 1.2553 0.3898 0.058 Uiso 1 1 calc R . .
H9C H 0.3648 1.3485 0.2899 0.058 Uiso 1 1 calc R . .
C10 C 0.3659(3) 0.9895(4) 0.3875(3) 0.0361(7) Uani 1 1 d . . .
H10A H 0.4126 0.9764 0.4517 0.054 Uiso 1 1 calc R . .
H10B H 0.4031 0.9106 0.3513 0.054 Uiso 1 1 calc R . .
H10C H 0.2615 0.9893 0.4194 0.054 Uiso 1 1 calc R . .
C11 C 0.9177(3) 0.9350(3) 0.2953(2) 0.0215(5) Uani 1 1 d . . .
H11A H 1.0082 0.9791 0.2755 0.026 Uiso 0.50 1 calc PR A 1
H11B H 0.8772 0.9158 0.3817 0.026 Uiso 0.50 1 calc PR A 1
C12 C 0.9535(3) 0.7932(3) 0.2661(2) 0.0199(5) Uani 1 1 d . B .
C13 C 0.8776(3) 0.6764(3) 0.3355(2) 0.0197(5) Uani 1 1 d . . .
H13 H 0.8022 0.6875 0.4018 0.024 Uiso 1 1 calc R B .
C14 C 0.9077(3) 0.5440(3) 0.3117(2) 0.0190(5) Uani 1 1 d . B .
C15 C 1.0158(3) 0.5333(3) 0.2122(2) 0.0217(6) Uani 1 1 d . . .
H15 H 1.0381 0.4442 0.1936 0.026 Uiso 1 1 calc R B .
C16 C 1.0932(3) 0.6485(3) 0.1384(2) 0.0228(6) Uani 1 1 d . B .
C17 C 1.0636(3) 0.7774(3) 0.1686(2) 0.0203(5) Uani 1 1 d . . .
C18 C 0.8222(3) 0.4172(3) 0.3919(2) 0.0262(6) Uani 1 1 d . . .
C22 C 1.2066(3) 0.6241(3) 0.0319(3) 0.0271(6) Uani 1 1 d . . .
C19 C 0.6878(6) 0.4267(8) 0.3535(6) 0.130(3) Uani 1 1 d . B .
H19A H 0.7115 0.4399 0.2680 0.194 Uiso 1 1 calc R . .
H19B H 0.6214 0.5088 0.3719 0.194 Uiso 1 1 calc R . .
H19C H 0.6422 0.3376 0.3954 0.194 Uiso 1 1 calc R . .
C20 C 0.7880(7) 0.4125(5) 0.5189(3) 0.093(2) Uani 1 1 d . B .
H20A H 0.7206 0.4966 0.5314 0.139 Uiso 1 1 calc R . .
H20B H 0.8769 0.4136 0.5409 0.139 Uiso 1 1 calc R . .
H20C H 0.7441 0.3242 0.5680 0.139 Uiso 1 1 calc R . .
C21 C 0.9065(7) 0.2748(5) 0.3813(6) 0.128(3) Uani 1 1 d . B .
H21A H 0.8460 0.1967 0.4267 0.192 Uiso 1 1 calc R . .
H21B H 0.9922 0.2591 0.4125 0.192 Uiso 1 1 calc R . .
H21C H 0.9361 0.2763 0.2979 0.192 Uiso 1 1 calc R . .
C1AC C 0.6938(4) 0.7744(5) 0.1010(3) 0.0508(10) Uani 1 1 d . . .
H1A1 H 0.7279 0.8698 0.0733 0.076 Uiso 1 1 calc R . .
H1A2 H 0.7454 0.7192 0.0454 0.076 Uiso 1 1 calc R . .
H1A3 H 0.7117 0.7234 0.1794 0.076 Uiso 1 1 calc R . .
C2AC C 0.5403(3) 0.7904(4) 0.1083(3) 0.0340(7) Uani 1 1 d . . .
N1 N 0.4219(3) 0.8065(4) 0.1121(3) 0.0506(8) Uani 1 1 d . . .
O1 O 0.9988(2) 1.1663(2) 0.07479(19) 0.0297(5) Uani 1 1 d . . .
H1 H 1.0478 1.0856 0.0901 0.044 Uiso 1 1 calc R . .
O2 O 1.1397(2) 0.89415(19) 0.10528(17) 0.0251(4) Uani 1 1 d . B .
H2 H 1.2284 0.8677 0.0977 0.038 Uiso 1 1 calc R . .
O3 O 1.2677(3) 0.5049(2) 0.0356(2) 0.0483(7) Uani 1 1 d . B .
O4 O 0.9678(6) 0.9575(5) 0.3610(5) 0.0502(14) Uani 0.50 1 d P B 2

loop_
_atom_site_aniso_label
_atom_site_aniso_U_11
_atom_site_aniso_U_22
_atom_site_aniso_U_33
_atom_site_aniso_U_23
_atom_site_aniso_U_13
_atom_site_aniso_U_12
C1 0.0199(13) 0.0196(13) 0.0250(14) -0.0078(11) -0.0001(10) -0.0023(10)
C2 0.0216(13) 0.0168(12) 0.0200(13) -0.0056(10) -0.0001(10) -0.0008(10)
C3 0.0224(13) 0.0170(12) 0.0231(13) -0.0048(10) -0.0053(11) 0.0019(10)
C4 0.0216(13) 0.0216(13) 0.0188(12) -0.0081(10) -0.0021(10) -0.0058(10)
C5 0.0251(14) 0.0195(12) 0.0160(12) -0.0013(10) -0.0026(10) -0.0063(10)
C6 0.0238(13) 0.0187(12) 0.0208(13) -0.0073(10) -0.0042(10) -0.0011(10)
C7 0.0195(13) 0.0290(14) 0.0188(13) -0.0044(11) -0.0012(10) -0.0055(11)
C8 0.0235(14) 0.0317(15) 0.0281(15) -0.0036(12) -0.0082(12) -0.0041(12)
C9 0.0247(15) 0.054(2) 0.0420(18) -0.0289(16) 0.0047(13) -0.0068(14)
C10 0.0219(15) 0.0447(19) 0.0315(16) 0.0050(14) -0.0034(12) -0.0126(13)
C11 0.0207(13) 0.0216(13) 0.0213(13) -0.0052(11) -0.0049(10) -0.0020(10)
C12 0.0194(13) 0.0189(12) 0.0199(12) -0.0017(10) -0.0095(10) 0.0016(10)
C13 0.0148(12) 0.0273(14) 0.0169(12) -0.0064(10) -0.0032(9) -0.0028(10)
C14 0.0153(12) 0.0221(13) 0.0198(12) -0.0033(10) -0.0054(10) -0.0052(10)
C15 0.0249(14) 0.0147(12) 0.0219(13) -0.0026(10) -0.0041(11) -0.0006(10)
C16 0.0197(13) 0.0204(13) 0.0224(13) -0.0029(11) -0.0011(10) -0.0002(10)
C17 0.0151(12) 0.0182(12) 0.0228(13) 0.0016(10) -0.0053(10) -0.0028(9)
C18 0.0228(14) 0.0272(14) 0.0260(14) -0.0059(12) 0.0006(11) -0.0097(11)
C22 0.0234(14) 0.0184(13) 0.0302(15) -0.0036(11) 0.0030(11) -0.0008(11)
C19 0.095(4) 0.156(6) 0.122(5) 0.065(4) -0.063(4) -0.106(5)
C20 0.181(6) 0.070(3) 0.029(2) 0.001(2) 0.004(3) -0.091(4)
C21 0.109(5) 0.031(2) 0.162(6) -0.012(3) 0.092(4) -0.031(3)
C1AC 0.0259(17) 0.086(3) 0.0391(19) -0.0115(19) -0.0148(15) -0.0039(18)
C2AC 0.0297(17) 0.0463(19) 0.0291(16) -0.0144(14) -0.0092(13) -0.0015(14)
N1 0.0242(15) 0.073(2) 0.062(2) -0.0315(18) -0.0117(14) 0.0005(14)
O1 0.0174(10) 0.0216(10) 0.0382(12) 0.0012(9) -0.0001(8) -0.0014(8)
O2 0.0173(9) 0.0178(9) 0.0331(11) -0.0030(8) 0.0006(8) -0.0031(7)
O3 0.0508(15) 0.0173(10) 0.0434(14) 0.0014(9) 0.0209(11) 0.0077(10)
O4 0.074(4) 0.036(3) 0.065(3) -0.030(2) -0.048(3) 0.013(2)

loop_
_atom_type_symbol
_atom_type_description
_atom_type_scat_dispersion_real
_atom_type_scat_dispersion_imag
_atom_type_scat_source
C C 0.0033 0.0016 'International Tables Vol C Tables 4.2.6.8 and 6.1.1.4'
H H 0.0000 0.0000 'International Tables Vol C Tables 4.2.6.8 and 6.1.1.4'
N N 0.0061 0.0033 'International Tables Vol C Tables 4.2.6.8 and 6.1.1.4'
O O 0.0106 0.0060 'International Tables Vol C Tables 4.2.6.8 and 6.1.1.4'

loop_
_geom_angle_atom_site_label_1
_geom_angle_atom_site_label_2
_geom_angle_atom_site_label_3
_geom_angle
_geom_angle_site_symmetry_1
_geom_angle_site_symmetry_3
O1 C1 C6 122.8(2) . .
O1 C1 C2 117.8(2) . .
C6 C1 C2 119.3(2) . .
C3 C2 C1 119.7(2) . .
C3 C2 C22 117.3(2) . 2_775
C1 C2 C22 123.0(2) . 2_775
C2 C3 C4 122.2(2) . .
C2 C3 H3 118.9 . .
C4 C3 H3 118.9 . .
C5 C4 C3 116.7(2) . .
C5 C4 C7 122.6(2) . .
C3 C4 C7 120.5(2) . .
C4 C5 C6 122.8(2) . .
C4 C5 H5 118.6 . .
C6 C5 H5 118.6 . .
C1 C6 C5 119.1(2) . .
C1 C6 C11 122.2(2) . .
C5 C6 C11 118.7(2) . .
C9 C7 C8 109.7(2) . .
C9 C7 C10 109.8(3) . .
C8 C7 C10 107.2(2) . .
C9 C7 C4 108.4(2) . .
C8 C7 C4 110.0(2) . .
C10 C7 C4 111.8(2) . .
C7 C8 H8A 109.5 . .
C7 C8 H8B 109.5 . .
H8A C8 H8B 109.5 . .
C7 C8 H8C 109.5 . .
H8A C8 H8C 109.5 . .
H8B C8 H8C 109.5 . .
C7 C9 H9A 109.5 . .
C7 C9 H9B 109.5 . .
H9A C9 H9B 109.5 . .
C7 C9 H9C 109.5 . .
H9A C9 H9C 109.5 . .
H9B C9 H9C 109.5 . .
C7 C10 H10A 109.5 . .
C7 C10 H10B 109.5 . .
H10A C10 H10B 109.5 . .
C7 C10 H10C 109.5 . .
H10A C10 H10C 109.5 . .
H10B C10 H10C 109.5 . .
O4 C11 C12 121.6(3) . .
O4 C11 C6 123.5(3) . .
C12 C11 C6 114.8(2) . .
O4 C11 H11A 53.8 . .
C12 C11 H11A 108.6 . .
C6 C11 H11A 108.6 . .
O4 C11 H11B 53.7 . .
C12 C11 H11B 108.6 . .
C6 C11 H11B 108.6 . .
H11A C11 H11B 107.5 . .
C13 C12 C17 118.8(2) . .
C13 C12 C11 120.9(2) . .
C17 C12 C11 120.3(2) . .
C12 C13 C14 122.5(2) . .
C12 C13 H13 118.7 . .
C14 C13 H13 118.7 . .
C15 C14 C13 117.0(2) . .
C15 C14 C18 122.3(2) . .
C13 C14 C18 120.7(2) . .
C14 C15 C16 122.6(2) . .
C14 C15 H15 118.7 . .
C16 C15 H15 118.7 . .
C17 C16 C15 118.4(2) . .
C17 C16 C22 124.0(2) . .
C15 C16 C22 117.5(2) . .
O2 C17 C12 116.8(2) . .
O2 C17 C16 122.7(2) . .
C12 C17 C16 120.5(2) . .
C19 C18 C20 110.7(4) . .
C19 C18 C21 106.2(5) . .
C20 C18 C21 107.2(4) . .
C19 C18 C14 109.7(3) . .
C20 C18 C14 111.8(3) . .
C21 C18 C14 111.1(2) . .
O3 C22 C2 119.5(2) . 2_775
O3 C22 C16 119.5(2) . .
C2 C22 C16 121.0(2) 2_775 .
C18 C19 H19A 109.5 . .
C18 C19 H19B 109.5 . .
H19A C19 H19B 109.5 . .
C18 C19 H19C 109.5 . .
H19A C19 H19C 109.5 . .
H19B C19 H19C 109.5 . .
C18 C20 H20A 109.5 . .
C18 C20 H20B 109.5 . .
H20A C20 H20B 109.5 . .
C18 C20 H20C 109.5 . .
H20A C20 H20C 109.5 . .
H20B C20 H20C 109.5 . .
C18 C21 H21A 109.5 . .
C18 C21 H21B 109.5 . .
H21A C21 H21B 109.5 . .
C18 C21 H21C 109.5 . .
H21A C21 H21C 109.5 . .
H21B C21 H21C 109.5 . .
C2AC C1AC H1A1 109.5 . .
C2AC C1AC H1A2 109.5 . .
H1A1 C1AC H1A2 109.5 . .
C2AC C1AC H1A3 109.5 . .
H1A1 C1AC H1A3 109.5 . .
H1A2 C1AC H1A3 109.5 . .
N1 C2AC C1AC 178.1(4) . .
C1 O1 H1 109.5 . .
C17 O2 H2 109.5 . .

loop_
_geom_bond_atom_site_label_1
_geom_bond_atom_site_label_2
_geom_bond_distance
_geom_bond_site_symmetry_2
C1 O1 1.361(3) .
C1 C6 1.391(4) .
C1 C2 1.398(4) .
C2 C3 1.387(4) .
C2 C22 1.504(4) 2_775
C3 C4 1.390(4) .
C3 H3 0.9500 .
C4 C5 1.387(4) .
C4 C7 1.542(4) .
C5 C6 1.392(4) .
C5 H5 0.9500 .
C6 C11 1.516(4) .
C7 C9 1.525(4) .
C7 C8 1.531(4) .
C7 C10 1.534(4) .
C8 H8A 0.9800 .
C8 H8B 0.9800 .
C8 H8C 0.9800 .
C9 H9A 0.9800 .
C9 H9B 0.9800 .
C9 H9C 0.9800 .
C10 H10A 0.9800 .
C10 H10B 0.9800 .
C10 H10C 0.9800 .
C11 O4 1.150(5) .
C11 C12 1.510(4) .
C11 H11A 0.9900 .
C11 H11B 0.9900 .
C12 C13 1.389(4) .
C12 C17 1.392(4) .
C13 C14 1.390(4) .
C13 H13 0.9500 .
C14 C15 1.387(4) .
C14 C18 1.537(4) .
C15 C16 1.398(4) .
C15 H15 0.9500 .
C16 C17 1.395(4) .
C16 C22 1.508(4) .
C17 O2 1.378(3) .
C18 C19 1.488(5) .
C18 C20 1.489(5) .
C18 C21 1.511(5) .
C22 O3 1.205(3) .
C22 C2 1.504(4) 2_775
C19 H19A 0.9800 .
C19 H19B 0.9800 .
C19 H19C 0.9800 .
C20 H20A 0.9800 .
C20 H20B 0.9800 .
C20 H20C 0.9800 .
C21 H21A 0.9800 .
C21 H21B 0.9800 .
C21 H21C 0.9800 .
C1AC C2AC 1.451(4) .
C1AC H1A1 0.9800 .
C1AC H1A2 0.9800 .
C1AC H1A3 0.9800 .
C2AC N1 1.122(4) .
O1 H1 0.8400 .
O2 H2 0.8400 .

loop_
_geom_hbond_atom_site_label_D
_geom_hbond_atom_site_label_H
_geom_hbond_atom_site_label_A
_geom_hbond_distance_DH
_geom_hbond_distance_HA
_geom_hbond_distance_DA
_geom_hbond_angle_DHA
_geom_hbond_site_symmetry_A
O2 H2 N1 0.84 1.90 2.733(3) 168.9 1_655
O1 H1 O2 0.84 1.90 2.732(3) 168.6 .
